data_4504220
loop_
_publ_author_name
'Wang, Zhenqiang'
'Kravtsov, Victor Ch.'
'Walsh, Rosa B.'
'Zaworotko, Michael J.'

_publ_section_title
;
 Guest-Dependent Cavities in Two-Dimensional Metal&#x2212;Organic
 Frameworks Sustained by Tetrafluoro-1,3-benzenedicarboxylate
;
_journal_issue 6
_journal_name_full 'Crystal Growth &amp; Design'
_journal_page_first 1154
_journal_paper_doi 10.1021/cg070055d
_journal_volume 7
_journal_year 2007
_chemical_formula_sum 'C30 H30 Cu2 F8 O12'
_chemical_formula_weight 861.62
_chemical_name_systematic
; 
 ? 
;
_space_group_IT_number 14
_symmetry_cell_setting monoclinic
_symmetry_space_group_name_Hall '-P 2yn'
_symmetry_space_group_name_H-M 'P 1 21/n 1'
_atom_sites_solution_hydrogens geom
_atom_sites_solution_primary direct
_atom_sites_solution_secondary difmap
_audit_creation_method SHELXL-97
_cell_angle_alpha 90.00
_cell_angle_beta 103.6920(10)
_cell_angle_gamma 90.00
_cell_formula_units_Z 4
_cell_length_a 13.2869(10)
_cell_length_b 13.5884(11)
_cell_length_c 19.2207(15)
_cell_measurement_reflns_used 6314
_cell_measurement_temperature 100(2)
_cell_measurement_theta_max 28.15
_cell_measurement_theta_min 2.65
_cell_volume 3371.6(5)
_computing_cell_refinement 'Bruker SMART'
_computing_data_collection 'Bruker SMART'
_computing_data_reduction 'Bruker SAINT'
_computing_molecular_graphics 'Bruker SHELXTL'
_computing_publication_material 'Bruker SHELXTL'
_computing_structure_refinement 'SHELXL-97 (Sheldrick, 1997)'
_computing_structure_solution 'SHELXS-97 (Sheldrick, 1990)'
_diffrn_ambient_temperature 100(2)
_diffrn_measured_fraction_theta_full 0.943
_diffrn_measured_fraction_theta_max 0.943
_diffrn_measurement_device_type 'CCD area detector'
_diffrn_measurement_method 'phi and omega scans'
_diffrn_radiation_monochromator graphite
_diffrn_radiation_source 'fine-focus sealed tube'
_diffrn_radiation_type MoK\a
_diffrn_radiation_wavelength 0.71073
_diffrn_reflns_av_R_equivalents 0.0581
_diffrn_reflns_av_sigmaI/netI 0.0768
_diffrn_reflns_limit_h_max 17
_diffrn_reflns_limit_h_min -15
_diffrn_reflns_limit_k_max 17
_diffrn_reflns_limit_k_min -11
_diffrn_reflns_limit_l_max 25
_diffrn_reflns_limit_l_min -25
_diffrn_reflns_number 20876
_diffrn_reflns_theta_full 28.26
_diffrn_reflns_theta_max 28.26
_diffrn_reflns_theta_min 1.69
_exptl_absorpt_coefficient_mu 1.367
_exptl_absorpt_correction_T_max 1.000
_exptl_absorpt_correction_T_min 0.842
_exptl_absorpt_correction_type SADABS
_exptl_crystal_colour green
_exptl_crystal_density_diffrn 1.697
_exptl_crystal_density_meas 0
_exptl_crystal_density_method 'not measured'
_exptl_crystal_description plate
_exptl_crystal_F_000 1744
_exptl_crystal_size_max 0.10
_exptl_crystal_size_mid 0.10
_exptl_crystal_size_min 0.02
_refine_diff_density_max 0.982
_refine_diff_density_min -0.840
_refine_diff_density_rms 0.111
_refine_ls_extinction_method none
_refine_ls_goodness_of_fit_ref 1.026
_refine_ls_hydrogen_treatment mixed
_refine_ls_matrix_type full
_refine_ls_number_parameters 475
_refine_ls_number_reflns 7877
_refine_ls_number_restraints 0
_refine_ls_restrained_S_all 1.026
_refine_ls_R_factor_all 0.0868
_refine_ls_R_factor_gt 0.0535
_refine_ls_shift/su_max 0.001
_refine_ls_shift/su_mean 0.000
_refine_ls_structure_factor_coef Fsqd
_refine_ls_weighting_details 'calc w=1/[\s^2^(Fo^2^)+(0.0479P)^2^+2.9535P] where P=(Fo^2^+2Fc^2^)/3'
_refine_ls_weighting_scheme calc
_refine_ls_wR_factor_gt 0.1151
_refine_ls_wR_factor_ref 0.1289
_reflns_number_gt 5392
_reflns_number_total 7877
_reflns_threshold_expression >2sigma(I)
_cod_data_source_file cg070055dsi20070312_092701.cif
_cod_data_source_block compound4
_cod_depositor_comments
;
The following automatic conversions were performed:

'_symmetry_cell_setting' value 'Monoclinic' changed to 'monoclinic'
according to /home/saulius/struct/CIF-dictionaries/cif_core.dic
dictionary named 'cif_core.dic' version 2.4.1 from 2010-06-29.

Automatic conversion script
Id: cif_fix_values 1715 2011-07-08 13:25:40Z adriana 
;
_cod_original_sg_symbol_H-M P2(1)/n
_cod_database_code 4504220

loop_
_symmetry_equiv_pos_as_xyz
'x, y, z'
'-x+1/2, y+1/2, -z+1/2'
'-x, -y, -z'
'x-1/2, -y-1/2, z-1/2'

loop_
_atom_site_label
_atom_site_type_symbol
_atom_site_fract_x
_atom_site_fract_y
_atom_site_fract_z
_atom_site_U_iso_or_equiv
_atom_site_adp_type
_atom_site_occupancy
_atom_site_symmetry_multiplicity
_atom_site_calc_flag
_atom_site_refinement_flags
Cu1 Cu 0.49500(3) 0.48213(3) 0.18668(2) 0.01137(12) Uani 1 1 d .
Cu2 Cu 0.50411(3) 0.56922(3) 0.31187(2) 0.01096(11) Uani 1 1 d .
F1 F 0.57621(16) 0.25999(17) 0.39423(12) 0.0219(5) Uani 1 1 d .
F2 F 0.53517(17) 0.08200(17) 0.44478(12) 0.0243(5) Uani 1 1 d .
F3 F 0.34542(17) 0.00431(17) 0.40240(12) 0.0229(5) Uani 1 1 d .
F4 F 0.23440(16) 0.28529(16) 0.25958(11) 0.0204(5) Uani 1 1 d .
F5 F 1.07550(16) 0.29175(17) 0.39305(12) 0.0224(5) Uani 1 1 d .
F6 F 1.03412(17) 0.46989(17) 0.44113(12) 0.0229(5) Uani 1 1 d .
F7 F 0.84473(16) 0.54822(16) 0.39772(12) 0.0198(5) Uani 1 1 d .
F8 F 0.73438(16) 0.26362(16) 0.25848(11) 0.0196(5) Uani 1 1 d .
O1 O 0.4491(2) 0.44322(19) 0.33955(13) 0.0165(6) Uani 1 1 d .
O2 O 0.4357(2) 0.37270(19) 0.23205(13) 0.0177(6) Uani 1 1 d .
O3 O 0.64197(19) 0.5092(2) 0.33955(14) 0.0176(6) Uani 1 1 d .
O4 O 0.63291(19) 0.4350(2) 0.23409(13) 0.0183(6) Uani 1 1 d .
O5 O 0.5564(2) 0.6056(2) 0.16194(14) 0.0197(6) Uani 1 1 d .
O6 O 0.5579(2) 0.6805(2) 0.26662(14) 0.0199(6) Uani 1 1 d .
O7 O 0.36279(19) 0.6098(2) 0.26387(13) 0.0187(6) Uani 1 1 d .
O8 O 0.35861(19) 0.5460(2) 0.15552(13) 0.0174(6) Uani 1 1 d .
O9 O 0.4668(2) 0.4160(2) 0.08280(14) 0.0272(7) Uani 1 1 d .
H9 H 0.5192 0.4164 0.0590 0.041 Uiso 1 1 d R
O10 O 0.4916(2) 0.6363(2) 0.40787(14) 0.0254(7) Uani 1 1 d .
H10 H 0.5352 0.6195 0.4544 0.038 Uiso 1 1 d R
C1 C 0.6768(3) 0.4550(3) 0.2984(2) 0.0140(8) Uani 1 1 d .
C2 C 0.7818(3) 0.4087(3) 0.32699(19) 0.0130(8) Uani 1 1 d .
C3 C 0.8599(3) 0.4579(3) 0.37477(19) 0.0152(8) Uani 1 1 d .
C4 C 0.9583(3) 0.4188(3) 0.39764(19) 0.0158(8) Uani 1 1 d .
C5 C 0.9789(3) 0.3280(3) 0.37303(19) 0.0153(8) Uani 1 1 d .
C6 C 0.9037(3) 0.2744(3) 0.32553(18) 0.0135(8) Uani 1 1 d .
C7 C 0.8068(3) 0.3166(3) 0.30369(18) 0.0124(7) Uani 1 1 d .
C8 C 0.4309(3) 0.3720(3) 0.29615(18) 0.0123(7) Uani 1 1 d .
C9 C 0.4047(3) 0.2762(3) 0.32601(18) 0.0123(7) Uani 1 1 d .
C10 C 0.4795(3) 0.2235(3) 0.37405(19) 0.0152(8) Uani 1 1 d .
C11 C 0.4594(3) 0.1332(3) 0.39994(19) 0.0162(8) Uani 1 1 d .
C12 C 0.3615(3) 0.0934(3) 0.37803(19) 0.0151(8) Uani 1 1 d .
C13 C 0.2822(3) 0.1420(3) 0.32972(19) 0.0132(8) Uani 1 1 d .
C14 C 0.3078(3) 0.2336(3) 0.30537(19) 0.0146(8) Uani 1 1 d .
C15 C 0.3216(3) 0.5953(3) 0.1986(2) 0.0163(8) Uani 1 1 d .
C16 C 0.5686(3) 0.6777(3) 0.20341(19) 0.0145(8) Uani 1 1 d .
C17 C 0.4555(4) 0.7354(3) 0.4132(2) 0.0370(12) Uani 1 1 d .
H17A H 0.4061 0.7538 0.3679 0.044 Uiso 1 1 calc R
H17B H 0.4189 0.7394 0.4524 0.044 Uiso 1 1 calc R
C18 C 0.5400(6) 0.8011(5) 0.4268(3) 0.077(2) Uani 1 1 d .
H18A H 0.5878 0.7838 0.4723 0.115 Uiso 1 1 calc R
H18B H 0.5147 0.8684 0.4297 0.115 Uiso 1 1 calc R
H18C H 0.5762 0.7969 0.3880 0.115 Uiso 1 1 calc R
C19 C 0.3955(4) 0.3327(4) 0.0636(2) 0.0456(14) Uani 1 1 d .
H19A H 0.3524 0.3273 0.0989 0.055 Uiso 1 1 calc R
H19B H 0.4361 0.2712 0.0657 0.055 Uiso 1 1 calc R
C20 C 0.3260(4) 0.3438(5) -0.0104(3) 0.0534(15) Uani 1 1 d .
H20A H 0.2783 0.3989 -0.0107 0.080 Uiso 1 1 calc R
H20B H 0.2862 0.2831 -0.0236 0.080 Uiso 1 1 calc R
H20C H 0.3682 0.3565 -0.0448 0.080 Uiso 1 1 calc R
O1E O 0.6114(2) 0.5887(3) 0.53137(15) 0.0323(8) Uani 1 1 d .
H1E H 0.5944 0.5685 0.5683 0.048 Uiso 1 1 calc R
O2E O 0.3985(3) 0.5977(3) 0.99733(18) 0.0439(9) Uani 1 1 d .
H2E H 0.3973 0.5563 1.0296 0.066 Uiso 1 1 calc R
C1E C 0.7138(3) 0.5565(4) 0.5326(2) 0.0304(11) Uani 1 1 d .
H1E1 H 0.7611 0.5785 0.5777 0.036 Uiso 1 1 calc R
H1E2 H 0.7368 0.5874 0.4923 0.036 Uiso 1 1 calc R
C2E C 0.7208(4) 0.4472(4) 0.5268(3) 0.0380(12) Uani 1 1 d .
H2E1 H 0.6994 0.4162 0.5671 0.057 Uiso 1 1 calc R
H2E2 H 0.7924 0.4285 0.5279 0.057 Uiso 1 1 calc R
H2E3 H 0.6752 0.4251 0.4817 0.057 Uiso 1 1 calc R
C3E C 0.2999(4) 0.6446(4) 0.9763(2) 0.0391(12) Uani 1 1 d .
H3E1 H 0.2828 0.6777 1.0179 0.047 Uiso 1 1 calc R
H3E2 H 0.2455 0.5953 0.9573 0.047 Uiso 1 1 calc R
C4E C 0.3053(5) 0.7184(4) 0.9197(3) 0.067(2) Uani 1 1 d .
H4E1 H 0.3611 0.7654 0.9385 0.100 Uiso 1 1 calc R
H4E2 H 0.2392 0.7535 0.9057 0.100 Uiso 1 1 calc R
H4E3 H 0.3193 0.6846 0.8779 0.100 Uiso 1 1 calc R
C1B C 0.6012(3) 0.0675(3) 0.2715(2) 0.0284(10) Uani 1 1 d .
H1B H 0.6706 0.0889 0.2891 0.034 Uiso 1 1 calc R
C2B C 0.5306(4) 0.1271(3) 0.2260(2) 0.0285(10) Uani 1 1 d .
H2B H 0.5517 0.1895 0.2122 0.034 Uiso 1 1 calc R
C3B C 0.4300(4) 0.0966(3) 0.2009(2) 0.0277(10) Uani 1 1 d .
H3B H 0.3816 0.1379 0.1700 0.033 Uiso 1 1 calc R
C4B C 0.3987(3) 0.0049(3) 0.2207(2) 0.0274(10) Uani 1 1 d .
H4B H 0.3293 -0.0164 0.2031 0.033 Uiso 1 1 calc R
C5B C 0.4695(3) -0.0551(3) 0.2663(2) 0.0257(10) Uani 1 1 d .
H5B H 0.4485 -0.1175 0.2801 0.031 Uiso 1 1 calc R
C6B C 0.5702(4) -0.0241(3) 0.2914(2) 0.0280(10) Uani 1 1 d .
H6B H 0.6187 -0.0653 0.3223 0.034 Uiso 1 1 calc R

loop_
_atom_site_aniso_label
_atom_site_aniso_U_11
_atom_site_aniso_U_22
_atom_site_aniso_U_33
_atom_site_aniso_U_23
_atom_site_aniso_U_13
_atom_site_aniso_U_12
Cu1 0.0126(2) 0.0082(2) 0.0134(2) -0.00035(18) 0.00315(17) 0.00066(18)
Cu2 0.0115(2) 0.0081(2) 0.0134(2) -0.00033(18) 0.00318(17) 0.00047(18)
F1 0.0114(11) 0.0188(13) 0.0311(12) 0.0054(10) -0.0037(9) -0.0040(10)
F2 0.0214(12) 0.0172(13) 0.0290(13) 0.0091(10) -0.0044(10) -0.0023(10)
F3 0.0231(13) 0.0138(12) 0.0291(13) 0.0109(10) 0.0006(10) -0.0045(10)
F4 0.0144(11) 0.0136(12) 0.0292(12) 0.0060(10) -0.0024(9) 0.0005(9)
F5 0.0126(11) 0.0205(13) 0.0318(13) -0.0065(10) 0.0009(9) 0.0060(10)
F6 0.0188(12) 0.0230(13) 0.0245(12) -0.0105(10) 0.0001(9) -0.0002(10)
F7 0.0190(12) 0.0132(12) 0.0271(12) -0.0066(10) 0.0052(9) 0.0035(10)
F8 0.0154(11) 0.0118(12) 0.0286(12) -0.0038(10) -0.0006(9) -0.0013(9)
O1 0.0209(14) 0.0116(14) 0.0185(13) -0.0017(11) 0.0079(11) -0.0032(12)
O2 0.0235(14) 0.0131(14) 0.0164(13) 0.0002(11) 0.0050(11) -0.0028(12)
O3 0.0136(13) 0.0183(15) 0.0213(14) -0.0010(11) 0.0048(11) 0.0052(12)
O4 0.0154(14) 0.0177(15) 0.0203(14) -0.0031(11) 0.0012(11) 0.0051(12)
O5 0.0261(15) 0.0132(15) 0.0206(14) -0.0013(12) 0.0072(12) -0.0022(12)
O6 0.0249(15) 0.0171(15) 0.0196(13) 0.0000(12) 0.0087(11) -0.0038(12)
O7 0.0178(14) 0.0192(15) 0.0173(13) -0.0014(11) 0.0007(11) 0.0043(12)
O8 0.0150(13) 0.0169(15) 0.0196(13) -0.0030(11) 0.0027(11) 0.0051(12)
O9 0.0430(19) 0.0188(16) 0.0209(14) -0.0057(12) 0.0098(13) -0.0081(14)
O10 0.0396(18) 0.0182(16) 0.0170(14) -0.0046(12) 0.0041(12) 0.0112(14)
C1 0.0106(18) 0.0096(18) 0.0228(19) 0.0021(16) 0.0059(15) -0.0025(15)
C2 0.0096(17) 0.0104(19) 0.0194(18) -0.0011(15) 0.0043(14) -0.0004(15)
C3 0.0173(19) 0.0126(19) 0.0166(18) -0.0005(15) 0.0061(15) 0.0024(16)
C4 0.0171(19) 0.0134(19) 0.0160(18) -0.0042(15) 0.0022(15) -0.0028(16)
C5 0.0104(18) 0.014(2) 0.0219(19) 0.0011(16) 0.0050(15) 0.0023(16)
C6 0.0143(19) 0.0089(18) 0.0170(18) -0.0018(15) 0.0031(15) -0.0006(15)
C7 0.0155(18) 0.0056(17) 0.0165(18) -0.0009(14) 0.0041(14) -0.0019(15)
C8 0.0114(17) 0.0117(19) 0.0130(17) 0.0027(15) 0.0014(14) -0.0004(15)
C9 0.0133(18) 0.0089(18) 0.0142(17) -0.0034(14) 0.0022(14) -0.0002(15)
C10 0.0110(18) 0.014(2) 0.0200(19) -0.0001(16) 0.0025(15) -0.0036(16)
C11 0.0173(19) 0.015(2) 0.0157(18) 0.0022(16) 0.0032(15) 0.0022(16)
C12 0.0176(19) 0.0096(19) 0.0177(18) 0.0010(15) 0.0033(15) -0.0017(16)
C13 0.0129(18) 0.0095(18) 0.0186(18) -0.0011(15) 0.0064(15) -0.0018(15)
C14 0.0124(18) 0.0131(19) 0.0176(18) 0.0021(15) 0.0020(14) 0.0029(16)
C15 0.0145(19) 0.0088(18) 0.027(2) 0.0026(16) 0.0074(16) -0.0004(16)
C16 0.0105(18) 0.0128(19) 0.0197(19) 0.0042(16) 0.0024(15) 0.0022(16)
C17 0.065(4) 0.018(2) 0.023(2) -0.0099(19) 0.001(2) 0.003(2)
C18 0.108(6) 0.065(5) 0.057(4) 0.005(4) 0.019(4) 0.022(5)
C19 0.066(4) 0.035(3) 0.033(3) -0.009(2) 0.006(2) -0.025(3)
C20 0.057(4) 0.060(4) 0.037(3) -0.007(3) -0.001(3) -0.012(3)
O1E 0.0285(17) 0.049(2) 0.0210(15) 0.0085(15) 0.0094(13) 0.0059(16)
O2E 0.059(2) 0.042(2) 0.0349(19) 0.0132(16) 0.0199(17) 0.0151(19)
C1E 0.023(2) 0.040(3) 0.028(2) 0.002(2) 0.0055(18) -0.007(2)
C2E 0.032(3) 0.038(3) 0.044(3) 0.001(2) 0.010(2) -0.002(2)
C3E 0.050(3) 0.030(3) 0.034(3) 0.001(2) 0.003(2) 0.004(2)
C4E 0.113(6) 0.042(4) 0.053(4) 0.022(3) 0.035(4) 0.030(4)
C1B 0.024(2) 0.026(3) 0.036(2) -0.009(2) 0.0101(19) -0.001(2)
C2B 0.042(3) 0.016(2) 0.032(2) 0.0004(19) 0.018(2) 0.001(2)
C3B 0.035(3) 0.024(2) 0.026(2) -0.0016(19) 0.0106(19) 0.007(2)
C4B 0.026(2) 0.031(3) 0.026(2) -0.0070(19) 0.0068(18) -0.003(2)
C5B 0.037(3) 0.015(2) 0.026(2) -0.0011(17) 0.0107(19) -0.0037(19)
C6B 0.033(3) 0.023(2) 0.029(2) 0.0009(19) 0.010(2) 0.009(2)

loop_
_atom_type_symbol
_atom_type_description
_atom_type_scat_dispersion_real
_atom_type_scat_dispersion_imag
_atom_type_scat_source
C C 0.0033 0.0016 'International Tables Vol C Tables 4.2.6.8 and 6.1.1.4'
H H 0.0000 0.0000 'International Tables Vol C Tables 4.2.6.8 and 6.1.1.4'
O O 0.0106 0.0060 'International Tables Vol C Tables 4.2.6.8 and 6.1.1.4'
F F 0.0171 0.0103 'International Tables Vol C Tables 4.2.6.8 and 6.1.1.4'
Cu Cu 0.3201 1.2651 'International Tables Vol C Tables 4.2.6.8 and 6.1.1.4'

loop_
_geom_angle_atom_site_label_1
_geom_angle_atom_site_label_2
_geom_angle_atom_site_label_3
_geom_angle
_geom_angle_site_symmetry_3
O4 Cu1 O8 168.80(11) .
O4 Cu1 O5 89.72(11) .
O8 Cu1 O5 87.46(11) .
O4 Cu1 O2 88.59(11) .
O8 Cu1 O2 91.80(11) .
O5 Cu1 O2 167.37(11) .
O4 Cu1 O9 103.64(11) .
O8 Cu1 O9 87.46(11) .
O5 Cu1 O9 97.08(11) .
O2 Cu1 O9 95.48(11) .
O4 Cu1 Cu2 83.50(8) .
O8 Cu1 Cu2 85.45(7) .
O5 Cu1 Cu2 84.66(8) .
O2 Cu1 Cu2 82.71(7) .
O9 Cu1 Cu2 172.63(9) .
O3 Cu2 O6 91.48(11) .
O3 Cu2 O7 166.41(11) .
O6 Cu2 O7 89.05(11) .
O3 Cu2 O1 87.01(11) .
O6 Cu2 O1 168.67(11) .
O7 Cu2 O1 89.80(11) .
O3 Cu2 O10 101.85(11) .
O6 Cu2 O10 99.69(11) .
O7 Cu2 O10 91.45(11) .
O1 Cu2 O10 91.61(11) .
O3 Cu2 Cu1 84.25(8) .
O6 Cu2 Cu1 83.39(8) .
O7 Cu2 Cu1 82.31(8) .
O1 Cu2 Cu1 85.29(7) .
O10 Cu2 Cu1 173.02(8) .
C8 O1 Cu2 120.6(2) .
C8 O2 Cu1 124.0(2) .
C1 O3 Cu2 122.5(2) .
C1 O4 Cu1 123.4(2) .
C16 O5 Cu1 120.8(2) .
C16 O6 Cu2 122.8(2) .
C15 O7 Cu2 124.4(2) .
C15 O8 Cu1 120.8(2) .
C19 O9 Cu1 121.3(3) .
C17 O10 Cu2 124.4(2) .
O3 C1 O4 126.3(3) .
O3 C1 C2 117.7(3) .
O4 C1 C2 116.0(3) .
C3 C2 C7 116.6(3) .
C3 C2 C1 121.5(3) .
C7 C2 C1 121.7(3) .
F7 C3 C4 117.0(3) .
F7 C3 C2 121.0(3) .
C4 C3 C2 121.9(4) .
F6 C4 C5 119.9(3) .
F6 C4 C3 120.9(3) .
C5 C4 C3 119.1(3) .
F5 C5 C4 119.1(3) .
F5 C5 C6 119.1(3) .
C4 C5 C6 121.8(3) .
C7 C6 C5 117.1(3) .
C7 C6 C16 122.8(3) 2_645
C5 C6 C16 119.9(3) 2_645
F8 C7 C6 116.6(3) .
F8 C7 C2 120.0(3) .
C6 C7 C2 123.4(3) .
O2 C8 O1 126.8(3) .
O2 C8 C9 117.1(3) .
O1 C8 C9 116.0(3) .
C14 C9 C10 116.6(3) .
C14 C9 C8 122.7(3) .
C10 C9 C8 120.7(3) .
F1 C10 C11 118.7(3) .
F1 C10 C9 119.1(3) .
C11 C10 C9 122.2(3) .
F2 C11 C10 120.7(3) .
F2 C11 C12 119.9(3) .
C10 C11 C12 119.4(3) .
F3 C12 C11 117.8(3) .
F3 C12 C13 120.3(3) .
C11 C12 C13 121.8(4) .
C12 C13 C14 116.0(3) .
C12 C13 C15 121.8(3) 2_545
C14 C13 C15 122.0(3) 2_545
F4 C14 C9 116.8(3) .
F4 C14 C13 119.2(3) .
C9 C14 C13 124.1(3) .
O8 C15 O7 126.5(3) .
O8 C15 C13 117.3(3) 2
O7 C15 C13 116.2(3) 2
O5 C16 O6 127.8(4) .
O5 C16 C6 117.0(3) 2_655
O6 C16 C6 115.1(3) 2_655
C18 C17 O10 110.0(5) .
O9 C19 C20 112.1(4) .
O1E C1E C2E 112.3(4) .
O2E C3E C4E 107.9(4) .
C2B C1B C6B 119.8(4) .
C3B C2B C1B 120.2(4) .
C2B C3B C4B 120.1(4) .
C5B C4B C3B 119.8(4) .
C6B C5B C4B 119.9(4) .
C5B C6B C1B 120.2(4) .

loop_
_geom_bond_atom_site_label_1
_geom_bond_atom_site_label_2
_geom_bond_distance
_geom_bond_site_symmetry_2
Cu1 O4 1.951(3) .
Cu1 O8 1.970(3) .
Cu1 O5 1.972(3) .
Cu1 O2 1.979(3) .
Cu1 O9 2.140(3) .
Cu1 Cu2 2.6585(6) .
Cu2 O3 1.960(3) .
Cu2 O6 1.961(3) .
Cu2 O7 1.965(3) .
Cu2 O1 1.983(3) .
Cu2 O10 2.099(3) .
F1 C10 1.346(4) .
F2 C11 1.353(4) .
F3 C12 1.333(4) .
F4 C14 1.346(4) .
F5 C5 1.343(4) .
F6 C4 1.340(4) .
F7 C3 1.335(4) .
F8 C7 1.343(4) .
O1 C8 1.263(4) .
O2 C8 1.249(4) .
O3 C1 1.247(4) .
O4 C1 1.265(4) .
O5 C16 1.249(4) .
O6 C16 1.257(4) .
O7 C15 1.260(4) .
O8 C15 1.253(4) .
O9 C19 1.466(5) .
O10 C17 1.442(5) .
C1 C2 1.510(5) .
C2 C3 1.384(5) .
C2 C7 1.395(5) .
C3 C4 1.383(5) .
C4 C5 1.373(5) .
C5 C6 1.389(5) .
C6 C7 1.382(5) .
C6 C16 1.506(5) 2_645
C8 C9 1.497(5) .
C9 C14 1.382(5) .
C9 C10 1.386(5) .
C10 C11 1.374(5) .
C11 C12 1.379(5) .
C12 C13 1.395(5) .
C13 C14 1.399(5) .
C13 C15 1.498(5) 2_545
C15 C13 1.498(5) 2
C16 C6 1.506(5) 2_655
C17 C18 1.409(8) .
C19 C20 1.508(7) .
O1E C1E 1.424(5) .
O2E C3E 1.426(6) .
C1E C2E 1.494(7) .
C3E C4E 1.492(7) .
C1B C2B 1.383(6) .
C1B C6B 1.392(6) .
C2B C3B 1.374(6) .
C3B C4B 1.394(6) .
C4B C5B 1.387(6) .
C5B C6B 1.377(6) .

loop_
_geom_torsion_atom_site_label_1
_geom_torsion_atom_site_label_2
_geom_torsion_atom_site_label_3
_geom_torsion_atom_site_label_4
_geom_torsion
_geom_torsion_site_symmetry_1
_geom_torsion_site_symmetry_4
O4 Cu1 Cu2 O3 0.53(11) . .
O8 Cu1 Cu2 O3 -177.66(11) . .
O5 Cu1 Cu2 O3 -89.80(11) . .
O2 Cu1 Cu2 O3 89.93(11) . .
O9 Cu1 Cu2 O3 166.2(6) . .
O4 Cu1 Cu2 O6 92.70(12) . .
O8 Cu1 Cu2 O6 -85.49(11) . .
O5 Cu1 Cu2 O6 2.37(11) . .
O2 Cu1 Cu2 O6 -177.90(11) . .
O9 Cu1 Cu2 O6 -101.6(6) . .
O4 Cu1 Cu2 O7 -177.37(12) . .
O8 Cu1 Cu2 O7 4.43(11) . .
O5 Cu1 Cu2 O7 92.30(11) . .
O2 Cu1 Cu2 O7 -87.97(11) . .
O9 Cu1 Cu2 O7 -11.7(6) . .
O4 Cu1 Cu2 O1 -86.93(11) . .
O8 Cu1 Cu2 O1 94.87(11) . .
O5 Cu1 Cu2 O1 -177.26(11) . .
O2 Cu1 Cu2 O1 2.47(11) . .
O9 Cu1 Cu2 O1 78.7(6) . .
O4 Cu1 Cu2 O10 -150.7(7) . .
O8 Cu1 Cu2 O10 31.1(7) . .
O5 Cu1 Cu2 O10 119.0(7) . .
O2 Cu1 Cu2 O10 -61.3(7) . .
O9 Cu1 Cu2 O10 15.0(9) . .
O3 Cu2 O1 C8 -83.9(3) . .
O6 Cu2 O1 C8 -1.2(7) . .
O7 Cu2 O1 C8 82.9(3) . .
O10 Cu2 O1 C8 174.4(3) . .
Cu1 Cu2 O1 C8 0.6(3) . .
O4 Cu1 O2 C8 76.9(3) . .
O8 Cu1 O2 C8 -91.9(3) . .
O5 Cu1 O2 C8 -5.4(7) . .
O9 Cu1 O2 C8 -179.5(3) . .
Cu2 Cu1 O2 C8 -6.7(3) . .
O6 Cu2 O3 C1 -85.3(3) . .
O7 Cu2 O3 C1 6.7(7) . .
O1 Cu2 O3 C1 83.4(3) . .
O10 Cu2 O3 C1 174.5(3) . .
Cu1 Cu2 O3 C1 -2.1(3) . .
O8 Cu1 O4 C1 10.2(8) . .
O5 Cu1 O4 C1 85.5(3) . .
O2 Cu1 O4 C1 -82.0(3) . .
O9 Cu1 O4 C1 -177.3(3) . .
Cu2 Cu1 O4 C1 0.8(3) . .
O4 Cu1 O5 C16 -89.8(3) . .
O8 Cu1 O5 C16 79.4(3) . .
O2 Cu1 O5 C16 -7.5(7) . .
O9 Cu1 O5 C16 166.5(3) . .
Cu2 Cu1 O5 C16 -6.3(3) . .
O3 Cu2 O6 C16 84.8(3) . .
O7 Cu2 O6 C16 -81.6(3) . .
O1 Cu2 O6 C16 2.6(7) . .
O10 Cu2 O6 C16 -172.9(3) . .
Cu1 Cu2 O6 C16 0.7(3) . .
O3 Cu2 O7 C15 -16.0(7) . .
O6 Cu2 O7 C15 76.4(3) . .
O1 Cu2 O7 C15 -92.3(3) . .
O10 Cu2 O7 C15 176.1(3) . .
Cu1 Cu2 O7 C15 -7.1(3) . .
O4 Cu1 O8 C15 -12.9(8) . .
O5 Cu1 O8 C15 -88.4(3) . .
O2 Cu1 O8 C15 79.0(3) . .
O9 Cu1 O8 C15 174.4(3) . .
Cu2 Cu1 O8 C15 -3.6(3) . .
O4 Cu1 O9 C19 105.4(3) . .
O8 Cu1 O9 C19 -76.0(3) . .
O5 Cu1 O9 C19 -163.1(3) . .
O2 Cu1 O9 C19 15.6(4) . .
Cu2 Cu1 O9 C19 -59.9(8) . .
O3 Cu2 O10 C17 133.8(3) . .
O6 Cu2 O10 C17 40.2(4) . .
O7 Cu2 O10 C17 -49.1(3) . .
O1 Cu2 O10 C17 -139.0(3) . .
Cu1 Cu2 O10 C17 -75.6(8) . .
Cu2 O3 C1 O4 3.6(5) . .
Cu2 O3 C1 C2 -176.9(2) . .
Cu1 O4 C1 O3 -2.9(5) . .
Cu1 O4 C1 C2 177.6(2) . .
O3 C1 C2 C3 -35.2(5) . .
O4 C1 C2 C3 144.3(4) . .
O3 C1 C2 C7 148.3(4) . .
O4 C1 C2 C7 -32.2(5) . .
C7 C2 C3 F7 177.1(3) . .
C1 C2 C3 F7 0.4(5) . .
C7 C2 C3 C4 1.0(5) . .
C1 C2 C3 C4 -175.7(3) . .
F7 C3 C4 F6 0.3(5) . .
C2 C3 C4 F6 176.6(3) . .
F7 C3 C4 C5 -177.2(3) . .
C2 C3 C4 C5 -0.9(6) . .
F6 C4 C5 F5 -0.1(5) . .
C3 C4 C5 F5 177.4(3) . .
F6 C4 C5 C6 -177.3(3) . .
C3 C4 C5 C6 0.3(6) . .
F5 C5 C6 C7 -176.9(3) . .
C4 C5 C6 C7 0.2(5) . .
F5 C5 C6 C16 -0.7(5) . 2_645
C4 C5 C6 C16 176.4(3) . 2_645
C5 C6 C7 F8 -179.2(3) . .
C16 C6 C7 F8 4.7(5) 2_645 .
C5 C6 C7 C2 -0.1(5) . .
C16 C6 C7 C2 -176.2(3) 2_645 .
C3 C2 C7 F8 178.6(3) . .
C1 C2 C7 F8 -4.7(5) . .
C3 C2 C7 C6 -0.4(5) . .
C1 C2 C7 C6 176.2(3) . .
Cu1 O2 C8 O1 9.9(5) . .
Cu1 O2 C8 C9 -167.5(2) . .
Cu2 O1 C8 O2 -6.2(5) . .
Cu2 O1 C8 C9 171.3(2) . .
O2 C8 C9 C14 -69.4(5) . .
O1 C8 C9 C14 112.9(4) . .
O2 C8 C9 C10 107.7(4) . .
O1 C8 C9 C10 -70.1(5) . .
C14 C9 C10 F1 177.9(3) . .
C8 C9 C10 F1 0.7(5) . .
C14 C9 C10 C11 0.3(5) . .
C8 C9 C10 C11 -177.0(3) . .
F1 C10 C11 F2 0.0(5) . .
C9 C10 C11 F2 177.6(3) . .
F1 C10 C11 C12 -178.0(3) . .
C9 C10 C11 C12 -0.4(6) . .
F2 C11 C12 F3 -0.1(5) . .
C10 C11 C12 F3 177.9(3) . .
F2 C11 C12 C13 -177.5(3) . .
C10 C11 C12 C13 0.5(6) . .
F3 C12 C13 C14 -177.8(3) . .
C11 C12 C13 C14 -0.4(5) . .
F3 C12 C13 C15 -2.4(5) . 2_545
C11 C12 C13 C15 175.0(3) . 2_545
C10 C9 C14 F4 179.0(3) . .
C8 C9 C14 F4 -3.9(5) . .
C10 C9 C14 C13 -0.3(5) . .
C8 C9 C14 C13 176.9(3) . .
C12 C13 C14 F4 -178.9(3) . .
C15 C13 C14 F4 5.7(5) 2_545 .
C12 C13 C14 C9 0.3(5) . .
C15 C13 C14 C9 -175.1(3) 2_545 .
Cu1 O8 C15 O7 -0.6(5) . .
Cu1 O8 C15 C13 179.5(2) . 2
Cu2 O7 C15 O8 7.0(6) . .
Cu2 O7 C15 C13 -173.2(2) . 2
Cu1 O5 C16 O6 9.5(5) . .
Cu1 O5 C16 C6 -168.4(2) . 2_655
Cu2 O6 C16 O5 -6.4(5) . .
Cu2 O6 C16 C6 171.6(2) . 2_655
Cu2 O10 C17 C18 -91.5(4) . .
Cu1 O9 C19 C20 136.6(4) . .
C6B C1B C2B C3B 0.4(6) . .
C1B C2B C3B C4B -0.4(6) . .
C2B C3B C4B C5B 0.4(6) . .
C3B C4B C5B C6B -0.3(6) . .
C4B C5B C6B C1B 0.3(6) . .
C2B C1B C6B C5B -0.4(6) . .
